data_8106675
loop_
_publ_author_name
'Ajayi, Tomilola J.'
'Van Zyl, Werner E.'

_publ_section_title
;
 Crystal structure of
 bis(2-hydroxyethyl(phenyl)carbamodithioate)nickel(II), C18H20N2NiO2S4
;
_journal_issue 5
_journal_name_full 'Zeitschrift f\"ur Kristallographie - New Crystal Structures'
_journal_page_first 779
_journal_page_last 780
_journal_paper_doi 10.1515/ncrs-2017-0030
_journal_volume 232
_journal_year 2017
_chemical_formula_moiety 'C18 H20 N2 Ni O2 S4'
_chemical_formula_sum 'C18 H20 N2 Ni O2 S4'
_chemical_formula_weight 483.31
_space_group_crystal_system monoclinic
_space_group_IT_number 14
_space_group_name_Hall '-P 2yn'
_space_group_name_H-M_alt 'P 1 21/n 1'
_atom_sites_solution_hydrogens geom
_cell_angle_alpha 90
_cell_angle_beta 93.7760(10)
_cell_angle_gamma 90
_cell_formula_units_Z 2
_cell_length_a 7.65480(10)
_cell_length_b 6.85280(10)
_cell_length_c 19.2214(4)
_cell_measurement_reflns_used 7351
_cell_measurement_temperature 100(2)
_cell_measurement_theta_max 25.27
_cell_measurement_theta_min 4.09
_cell_volume 1006.10(3)
_computing_cell_refinement 'APEX2, Ver. 2011.4-1 [1]'
_computing_data_collection 'APEX2, Ver. 2011.4-1 [1]'
_computing_data_reduction 'APEX2, Ver. 2011.4-1 [1]'
_computing_molecular_graphics 'ORTEP-3 [3]'
_computing_publication_material 'SHELXL-2014/7 [2]'
_computing_structure_refinement 'SHELXL-2014/7 [2]'
_computing_structure_solution 'SHELXL-2014/7 [2]'
_diffrn_ambient_temperature 100(2)
_diffrn_measured_fraction_theta_full 0.994
_diffrn_measured_fraction_theta_max 0.994
_diffrn_measurement_device_type 'Bruker APEX-II CCD'
_diffrn_measurement_method '\f and \w scans'
_diffrn_radiation_monochromator graphite
_diffrn_radiation_source 'sealed tube'
_diffrn_radiation_type MoK\a
_diffrn_radiation_wavelength 0.71073
_diffrn_reflns_av_R_equivalents 0.0148
_diffrn_reflns_av_unetI/netI 0.0102
_diffrn_reflns_Laue_measured_fraction_full 0.994
_diffrn_reflns_Laue_measured_fraction_max 0.994
_diffrn_reflns_limit_h_max 9
_diffrn_reflns_limit_h_min -9
_diffrn_reflns_limit_k_max 8
_diffrn_reflns_limit_k_min -8
_diffrn_reflns_limit_l_max 16
_diffrn_reflns_limit_l_min -23
_diffrn_reflns_number 9405
_diffrn_reflns_point_group_measured_fraction_full 0.994
_diffrn_reflns_point_group_measured_fraction_max 0.994
_diffrn_reflns_theta_full 25.242
_diffrn_reflns_theta_max 25.274
_diffrn_reflns_theta_min 4.089
_exptl_absorpt_coefficient_mu 1.396
_exptl_absorpt_correction_T_max 0.829
_exptl_absorpt_correction_T_min 0.661
_exptl_absorpt_correction_type multi-scan
_exptl_absorpt_process_details 'SADABS (Bruker, 2012)'
_exptl_crystal_colour yellow
_exptl_crystal_density_diffrn 1.595
_exptl_crystal_description block
_exptl_crystal_F_000 500
_exptl_crystal_size_max 0.310
_exptl_crystal_size_mid 0.240
_exptl_crystal_size_min 0.150
_refine_diff_density_max 0.263
_refine_diff_density_min -0.216
_refine_diff_density_rms 0.046
_refine_ls_extinction_coef .
_refine_ls_extinction_method none
_refine_ls_goodness_of_fit_ref 1.145
_refine_ls_hydrogen_treatment constr
_refine_ls_matrix_type full
_refine_ls_number_parameters 125
_refine_ls_number_reflns 1824
_refine_ls_number_restraints 2
_refine_ls_restrained_S_all 1.153
_refine_ls_R_factor_all 0.0196
_refine_ls_R_factor_gt 0.0189
_refine_ls_shift/su_max 0.000
_refine_ls_shift/su_mean 0.000
_refine_ls_structure_factor_coef Fsqd
_refine_ls_weighting_details 'w=1/[\s^2^(Fo^2^)+(0.0109P)^2^+0.9807P] where P=(Fo^2^+2Fc^2^)/3'
_refine_ls_weighting_scheme calc
_refine_ls_wR_factor_gt 0.0458
_refine_ls_wR_factor_ref 0.0461
_reflns_Friedel_coverage 0.000
_reflns_Friedel_fraction_full .
_reflns_Friedel_fraction_max .
_reflns_number_gt 1775
_reflns_number_total 1824
_reflns_threshold_expression 'I > 2\s(I)'
_cod_data_source_file suppl_ncrs-2017-0030_suppl.cif
_cod_data_source_block NiHEPCT
_cod_original_sg_symbol_H-M 'P 21/n'
_cod_database_code 8106675
_shelx_space_group_comment
;
The symmetry employed for this shelxl refinement is uniquely defined
by the following loop, which should always be used as a source of
symmetry information in preference to the above space-group names.
They are only intended as comments.
;
_shelx_estimated_absorpt_t_min 0.672
_shelx_estimated_absorpt_t_max 0.818

loop_
_space_group_symop_operation_xyz
'x, y, z'
'-x+1/2, y+1/2, -z+1/2'
'-x, -y, -z'
'x-1/2, -y-1/2, z-1/2'

loop_
_atom_site_label
_atom_site_type_symbol
_atom_site_fract_x
_atom_site_fract_y
_atom_site_fract_z
_atom_site_U_iso_or_equiv
_atom_site_adp_type
_atom_site_occupancy
_atom_site_site_symmetry_order
_atom_site_calc_flag
_atom_site_refinement_flags_posn
_atom_site_refinement_flags_adp
_atom_site_refinement_flags_occupancy
_atom_site_disorder_assembly
_atom_site_disorder_group
C1 C 0.2822(2) 0.1377(2) 0.08990(8) 0.0141(3) Uani 1 1 d . . . . .
C2 C 0.0678(2) 0.3867(2) 0.11675(8) 0.0161(3) Uani 1 1 d . . . . .
H2A H 0.145621 0.474122 0.091857 0.019 Uiso 1 1 calc R U . . .
H2B H 0.049375 0.445753 0.162698 0.019 Uiso 1 1 calc R U . . .
C3 C -0.1067(2) 0.3682(3) 0.07510(8) 0.0184(4) Uani 1 1 d . . . . .
H3A H -0.189063 0.289584 0.101182 0.022 Uiso 1 1 calc R U . . .
H3B H -0.158740 0.498766 0.066139 0.022 Uiso 1 1 calc R U . . .
C4 C 0.0684(2) 0.0601(2) 0.17256(8) 0.0147(3) Uani 1 1 d . . . . .
C5 C 0.0976(2) 0.0816(3) 0.24421(9) 0.0181(3) Uani 1 1 d . . . . .
H5 H 0.176319 0.178026 0.263091 0.022 Uiso 1 1 calc R U . . .
C6 C 0.0094(2) -0.0410(3) 0.28789(9) 0.0223(4) Uani 1 1 d . . . . .
H6 H 0.028410 -0.029068 0.337045 0.027 Uiso 1 1 calc R U . . .
C7 C -0.1063(2) -0.1804(3) 0.25979(10) 0.0245(4) Uani 1 1 d . . . . .
H7 H -0.165351 -0.264509 0.289764 0.029 Uiso 1 1 calc R U . . .
C8 C -0.1359(2) -0.1975(3) 0.18808(10) 0.0229(4) Uani 1 1 d . . . . .
H8 H -0.216725 -0.291627 0.169135 0.027 Uiso 1 1 calc R U . . .
C9 C -0.0477(2) -0.0774(3) 0.14382(9) 0.0187(3) Uani 1 1 d . . . . .
H9 H -0.066859 -0.089356 0.094669 0.022 Uiso 1 1 calc R U . . .
N1 N 0.15241(17) 0.1943(2) 0.12704(7) 0.0140(3) Uani 1 1 d . . . . .
O1 O -0.07447(16) 0.27501(19) 0.01115(6) 0.0224(3) Uani 1 1 d . . . . .
H1 H -0.169627 0.236407 -0.008396 0.034 Uiso 1 1 calc R U . . .
S1 S 0.37801(5) 0.27626(6) 0.02821(2) 0.01610(10) Uani 1 1 d . U . . .
S2 S 0.37971(5) -0.08952(6) 0.09633(2) 0.01537(10) Uani 1 1 d . U . . .
Ni1 Ni 0.500000 0.000000 0.000000 0.01322(9) Uani 1 2 d S U P . .

loop_
_atom_site_aniso_label
_atom_site_aniso_U_11
_atom_site_aniso_U_22
_atom_site_aniso_U_33
_atom_site_aniso_U_23
_atom_site_aniso_U_13
_atom_site_aniso_U_12
C1 0.0153(8) 0.0149(8) 0.0119(7) -0.0001(6) -0.0004(6) -0.0006(6)
C2 0.0200(8) 0.0135(8) 0.0151(8) 0.0003(6) 0.0039(6) 0.0034(6)
C3 0.0189(8) 0.0207(9) 0.0159(8) 0.0015(7) 0.0031(6) 0.0042(7)
C4 0.0144(8) 0.0148(8) 0.0154(8) 0.0024(6) 0.0056(6) 0.0046(6)
C5 0.0176(8) 0.0197(9) 0.0171(8) 0.0008(7) 0.0020(6) 0.0042(7)
C6 0.0267(9) 0.0265(9) 0.0143(8) 0.0045(7) 0.0067(7) 0.0098(8)
C7 0.0279(9) 0.0184(9) 0.0294(10) 0.0061(8) 0.0175(8) 0.0052(7)
C8 0.0226(9) 0.0176(9) 0.0296(10) -0.0030(8) 0.0105(7) -0.0008(7)
C9 0.0206(8) 0.0184(9) 0.0176(8) -0.0030(7) 0.0054(7) 0.0011(7)
N1 0.0154(7) 0.0140(7) 0.0129(6) 0.0007(5) 0.0032(5) 0.0007(5)
O1 0.0224(6) 0.0268(7) 0.0178(6) -0.0046(5) -0.0001(5) -0.0018(5)
S1 0.0182(2) 0.01513(18) 0.01566(19) 0.00243(15) 0.00633(15) 0.00178(15)
S2 0.0170(2) 0.0158(2) 0.01380(18) 0.00290(15) 0.00484(14) 0.00349(15)
Ni1 0.01277(15) 0.01540(15) 0.01180(14) 0.00109(11) 0.00313(10) 0.00140(11)

loop_
_atom_type_symbol
_atom_type_description
_atom_type_scat_dispersion_real
_atom_type_scat_dispersion_imag
_atom_type_scat_source
C C 0.0033 0.0016 'International Tables Vol C Tables 4.2.6.8 and 6.1.1.4'
H H 0.0000 0.0000 'International Tables Vol C Tables 4.2.6.8 and 6.1.1.4'
N N 0.0061 0.0033 'International Tables Vol C Tables 4.2.6.8 and 6.1.1.4'
O O 0.0106 0.0060 'International Tables Vol C Tables 4.2.6.8 and 6.1.1.4'
S S 0.1246 0.1234 'International Tables Vol C Tables 4.2.6.8 and 6.1.1.4'
Ni Ni 0.3393 1.1124 'International Tables Vol C Tables 4.2.6.8 and 6.1.1.4'

loop_
_geom_angle_atom_site_label_1
_geom_angle_atom_site_label_2
_geom_angle_atom_site_label_3
_geom_angle
_geom_angle_site_symmetry_1
_geom_angle_site_symmetry_3
N1 C1 S1 125.52(13) . .
N1 C1 S2 124.29(12) . .
S1 C1 S2 110.19(9) . .
N1 C2 C3 111.05(13) . .
N1 C2 H2A 109.4 . .
C3 C2 H2A 109.4 . .
N1 C2 H2B 109.4 . .
C3 C2 H2B 109.4 . .
H2A C2 H2B 108.0 . .
O1 C3 C2 107.27(13) . .
O1 C3 H3A 110.3 . .
C2 C3 H3A 110.3 . .
O1 C3 H3B 110.3 . .
C2 C3 H3B 110.3 . .
H3A C3 H3B 108.5 . .
C9 C4 C5 121.68(15) . .
C9 C4 N1 119.32(14) . .
C5 C4 N1 118.85(15) . .
C4 C5 C6 118.73(16) . .
C4 C5 H5 120.6 . .
C6 C5 H5 120.6 . .
C7 C6 C5 120.19(16) . .
C7 C6 H6 119.9 . .
C5 C6 H6 119.9 . .
C8 C7 C6 120.19(16) . .
C8 C7 H7 119.9 . .
C6 C7 H7 119.9 . .
C7 C8 C9 120.30(17) . .
C7 C8 H8 119.9 . .
C9 C8 H8 119.9 . .
C4 C9 C8 118.89(16) . .
C4 C9 H9 120.6 . .
C8 C9 H9 120.6 . .
C1 N1 C4 121.34(14) . .
C1 N1 C2 121.96(13) . .
C4 N1 C2 116.08(12) . .
C3 O1 H1 109.5 . .
C1 S1 NI1 84.36(6) . .
C1 S2 NI1 83.78(5) . .
S1 NI1 S1 180.0 . 3_655
S1 NI1 S2 100.090(15) . 3_655
S1 NI1 S2 79.910(15) 3_655 3_655
S1 NI1 S2 79.911(15) . .
S1 NI1 S2 100.090(15) 3_655 .
S2 NI1 S2 180.0 3_655 .

loop_
_geom_bond_atom_site_label_1
_geom_bond_atom_site_label_2
_geom_bond_distance
_geom_bond_site_symmetry_2
C1 N1 1.319(2) .
C1 S1 1.7204(16) .
C1 S2 1.7276(16) .
C2 N1 1.476(2) .
C2 C3 1.517(2) .
C2 H2A 0.9900 .
C2 H2B 0.9900 .
C3 O1 1.421(2) .
C3 H3A 0.9900 .
C3 H3B 0.9900 .
C4 C9 1.385(2) .
C4 C5 1.388(2) .
C4 N1 1.449(2) .
C5 C6 1.394(2) .
C5 H5 0.9500 .
C6 C7 1.388(3) .
C6 H6 0.9500 .
C7 C8 1.387(3) .
C7 H7 0.9500 .
C8 C9 1.390(2) .
C8 H8 0.9500 .
C9 H9 0.9500 .
O1 H1 0.8400 .
S1 NI1 2.1947(4) .
S2 NI1 2.2084(4) .
NI1 S1 2.1947(4) 3_655
NI1 S2 2.2084(4) 3_655

loop_
_geom_hbond_atom_site_label_D
_geom_hbond_atom_site_label_H
_geom_hbond_atom_site_label_A
_geom_hbond_distance_DH
_geom_hbond_distance_HA
_geom_hbond_distance_DA
_geom_hbond_angle_DHA
_geom_hbond_site_symmetry_A
C2 H2A S1 0.99 2.61 3.1048(16) 111.3 .
C3 H3B S1 0.99 2.84 3.6946(17) 145 3_565
O1 H1 S2 0.84 2.47 3.2721(12) 160 3

loop_
_geom_torsion_atom_site_label_1
_geom_torsion_atom_site_label_2
_geom_torsion_atom_site_label_3
_geom_torsion_atom_site_label_4
_geom_torsion
_geom_torsion_site_symmetry_1
_geom_torsion_site_symmetry_2
_geom_torsion_site_symmetry_3
_geom_torsion_site_symmetry_4
N1 C2 C3 O1 -56.52(17) . . . .
C9 C4 C5 C6 1.0(2) . . . .
N1 C4 C5 C6 176.60(14) . . . .
C4 C5 C6 C7 -0.5(2) . . . .
C5 C6 C7 C8 -0.6(3) . . . .
C6 C7 C8 C9 1.1(3) . . . .
C5 C4 C9 C8 -0.5(2) . . . .
N1 C4 C9 C8 -176.06(15) . . . .
C7 C8 C9 C4 -0.6(3) . . . .
S1 C1 N1 C4 173.49(12) . . . .
S2 C1 N1 C4 -6.1(2) . . . .
S1 C1 N1 C2 2.9(2) . . . .
S2 C1 N1 C2 -176.72(11) . . . .
C9 C4 N1 C1 -75.7(2) . . . .
C5 C4 N1 C1 108.62(18) . . . .
C9 C4 N1 C2 95.44(17) . . . .
C5 C4 N1 C2 -80.23(18) . . . .
C3 C2 N1 C1 102.27(17) . . . .
C3 C2 N1 C4 -68.82(17) . . . .
N1 C1 S1 NI1 -167.96(14) . . . .
S2 C1 S1 NI1 11.67(7) . . . .
N1 C1 S2 NI1 168.03(14) . . . .
S1 C1 S2 NI1 -11.61(7) . . . .
